data_1570020
loop_
_publ_author_name
'Avigdori, Idan'
'Singh, Kuldeep'
'Fridman, Natalia'
'Gandelman, Mark'

_publ_section_title
;
 Nitrenium ions as new versatile reagents for electrophilic amination.
;
_journal_issue 43
_journal_name_full 'Chemical science'
_journal_page_first 12034
_journal_page_last 12040
_journal_paper_doi 10.1039/d3sc04268e
_journal_volume 14
_journal_year 2023
_chemical_formula_moiety 'C15 H19 N3'
_chemical_formula_sum 'C15 H19 N3'
_chemical_formula_weight 241.33
_chemical_name_common 'Gandelman457b (Kuldeep)'
_space_group_crystal_system triclinic
_space_group_IT_number 2
_space_group_name_Hall '-P 1'
_space_group_name_H-M_alt 'P -1'
_atom_sites_solution_hydrogens geom
_audit_creation_method SHELXL-2014/7
_audit_update_record
;
2022-11-23 deposited with the CCDC.	2023-09-26 downloaded from the CCDC.
;
_cell_angle_alpha 76.189(2)
_cell_angle_beta 73.494(3)
_cell_angle_gamma 64.373(4)
_cell_formula_units_Z 2
_cell_length_a 7.8040(16)
_cell_length_b 8.7759(18)
_cell_length_c 11.326(2)
_cell_measurement_reflns_used 2392
_cell_measurement_temperature 200(2)
_cell_measurement_theta_max 25.232
_cell_measurement_theta_min 2.598
_cell_volume 664.5(2)
_computing_cell_refinement 'APEX2 v2010.7-0 (Bruker AXS)'
_computing_data_collection 'Bruker Instrument Service v2010.7.0.0'
_computing_data_reduction 'SAINT V7.68A (Bruker AXS, 2009)'
_computing_molecular_graphics 'Olex2 (Dolomanov et al., 2009)'
_computing_publication_material 'Olex2 (Dolomanov et al., 2009)'
_computing_structure_refinement 'SHELXL-2018/3 (Sheldrick, 2018)'
_computing_structure_solution 'SHELXT 2014/4 (Sheldrick, 2014)'
_diffrn_ambient_temperature 200(2)
_diffrn_detector_area_resol_mean 95
_diffrn_measured_fraction_theta_full 0.994
_diffrn_measured_fraction_theta_max 0.994
_diffrn_measurement_device_type 'APEX2 (Bruker AXS)'
_diffrn_measurement_method '\f and \w scans'
_diffrn_radiation_type MoK\a
_diffrn_radiation_wavelength 0.71073
_diffrn_reflns_av_R_equivalents 0.0281
_diffrn_reflns_av_unetI/netI 0.0463
_diffrn_reflns_Laue_measured_fraction_full 0.994
_diffrn_reflns_Laue_measured_fraction_max 0.994
_diffrn_reflns_limit_h_max 9
_diffrn_reflns_limit_h_min -9
_diffrn_reflns_limit_k_max 10
_diffrn_reflns_limit_k_min -10
_diffrn_reflns_limit_l_max 13
_diffrn_reflns_limit_l_min -13
_diffrn_reflns_number 5202
_diffrn_reflns_point_group_measured_fraction_full 0.994
_diffrn_reflns_point_group_measured_fraction_max 0.994
_diffrn_reflns_theta_full 25.232
_diffrn_reflns_theta_max 25.232
_diffrn_reflns_theta_min 2.598
_exptl_absorpt_coefficient_mu 0.073
_exptl_absorpt_correction_T_max 0.936
_exptl_absorpt_correction_T_min 0.923
_exptl_absorpt_correction_type multi-scan
_exptl_absorpt_process_details 'SADABS V2008/1 (Bruker AXS)'
_exptl_crystal_colour colorless
_exptl_crystal_density_diffrn 1.206
_exptl_crystal_description block
_exptl_crystal_F_000 260
_exptl_crystal_size_max 0.210
_exptl_crystal_size_mid 0.180
_exptl_crystal_size_min 0.180
_refine_diff_density_max 0.135
_refine_diff_density_min -0.208
_refine_diff_density_rms 0.038
_refine_ls_extinction_method none
_refine_ls_goodness_of_fit_ref 0.966
_refine_ls_hydrogen_treatment constr
_refine_ls_matrix_type full
_refine_ls_number_parameters 167
_refine_ls_number_reflns 2392
_refine_ls_number_restraints 0
_refine_ls_restrained_S_all 0.966
_refine_ls_R_factor_all 0.0789
_refine_ls_R_factor_gt 0.0406
_refine_ls_shift/su_max 0.000
_refine_ls_shift/su_mean 0.000
_refine_ls_structure_factor_coef Fsqd
_refine_ls_weighting_details 'w=1/[\s^2^(Fo^2^)+(0.0585P)^2^] where P=(Fo^2^+2Fc^2^)/3'
_refine_ls_weighting_scheme calc
_refine_ls_wR_factor_gt 0.0954
_refine_ls_wR_factor_ref 0.1137
_reflns_Friedel_coverage 0.000
_reflns_number_gt 1507
_reflns_number_total 2392
_reflns_threshold_expression 'I > 2\s(I)'
_cod_data_source_file d3sc04268e2.cif
_cod_data_source_block Gandelman457b
_cod_depositor_comments 'Adding full bibliography for 1570018--1570021.cif.'
_cod_database_code 1570020
_shelx_shelxl_version_number 2014/7
_shelx_space_group_comment
;
The symmetry employed for this shelxl refinement is uniquely defined
by the following loop, which should always be used as a source of
symmetry information in preference to the above space-group names.
They are only intended as comments.
;
_shelx_estimated_absorpt_t_min 0.985
_shelx_estimated_absorpt_t_max 0.987

loop_
_space_group_symop_operation_xyz
'x, y, z'
'-x, -y, -z'

loop_
_atom_site_label
_atom_site_type_symbol
_atom_site_fract_x
_atom_site_fract_y
_atom_site_fract_z
_atom_site_U_iso_or_equiv
_atom_site_adp_type
_atom_site_occupancy
_atom_site_site_symmetry_order
_atom_site_calc_flag
_atom_site_refinement_flags_posn
_atom_site_refinement_flags_adp
_atom_site_refinement_flags_occupancy
_atom_site_disorder_assembly
_atom_site_disorder_group
N1 N 0.3609(2) 0.35420(17) 0.28191(12) 0.0318(4) Uani 1 1 d . . . . .
N2 N 0.5544(2) 0.26352(16) 0.30359(11) 0.0288(4) Uani 1 1 d . . . . .
N3 N 0.6874(2) 0.31579(17) 0.20271(11) 0.0298(4) Uani 1 1 d . . . . .
C1 C 0.2892(2) 0.5297(2) 0.26109(13) 0.0279(4) Uani 1 1 d . . . . .
C2 C 0.0940(3) 0.6334(2) 0.27866(15) 0.0366(5) Uani 1 1 d . . . . .
H2 H -0.0004 0.5846 0.3074 0.044 Uiso 1 1 calc R U . . .
C3 C 0.0355(3) 0.8111(2) 0.25386(16) 0.0424(5) Uani 1 1 d . . . . .
H3 H -0.0992 0.8814 0.2673 0.051 Uiso 1 1 calc R U . . .
C4 C 0.1669(3) 0.8859(2) 0.21090(15) 0.0392(5) Uani 1 1 d . . . . .
H4 H 0.1227 1.0067 0.1972 0.047 Uiso 1 1 calc R U . . .
C5 C 0.3683(3) 0.7845(2) 0.18676(14) 0.0313(4) Uani 1 1 d . . . . .
C6 C 0.5124(3) 0.8519(2) 0.13394(15) 0.0395(5) Uani 1 1 d . . . . .
H6 H 0.4756 0.9720 0.1188 0.047 Uiso 1 1 calc R U . . .
C7 C 0.7036(3) 0.7471(3) 0.10440(15) 0.0434(5) Uani 1 1 d . . . . .
H7 H 0.7978 0.7953 0.0678 0.052 Uiso 1 1 calc R U . . .
C8 C 0.7633(3) 0.5686(2) 0.12729(14) 0.0378(5) Uani 1 1 d . . . . .
H8 H 0.8970 0.4973 0.1060 0.045 Uiso 1 1 calc R U . . .
C9 C 0.6289(2) 0.4979(2) 0.18024(13) 0.0278(4) Uani 1 1 d . . . . .
C10 C 0.4302(2) 0.6044(2) 0.21173(13) 0.0262(4) Uani 1 1 d . . . . .
C11 C 0.2407(3) 0.2578(2) 0.30808(18) 0.0473(5) Uani 1 1 d . . . . .
H11A H 0.3233 0.1358 0.3110 0.071 Uiso 1 1 calc R U . . .
H11B H 0.1667 0.2925 0.2426 0.071 Uiso 1 1 calc R U . . .
H11C H 0.1508 0.2797 0.3884 0.071 Uiso 1 1 calc R U . . .
C12 C 0.7120(3) 0.2440(2) 0.09147(15) 0.0439(5) Uani 1 1 d . . . . .
H12A H 0.7642 0.1192 0.1090 0.066 Uiso 1 1 calc R U . . .
H12B H 0.8022 0.2795 0.0229 0.066 Uiso 1 1 calc R U . . .
H12C H 0.5860 0.2853 0.0683 0.066 Uiso 1 1 calc R U . . .
C13 C 0.5726(2) 0.2956(2) 0.42260(13) 0.0291(4) Uani 1 1 d . . . . .
H13 H 0.5579 0.4165 0.4140 0.035 Uiso 1 1 calc R U . . .
C14 C 0.7724(3) 0.1775(3) 0.44714(16) 0.0454(5) Uani 1 1 d . . . . .
H14A H 0.7864 0.0588 0.4577 0.068 Uiso 1 1 calc R U . . .
H14B H 0.7885 0.2008 0.5229 0.068 Uiso 1 1 calc R U . . .
H14C H 0.8716 0.1963 0.3767 0.068 Uiso 1 1 calc R U . . .
C15 C 0.4162(3) 0.2660(2) 0.52836(15) 0.0435(5) Uani 1 1 d . . . . .
H15A H 0.2886 0.3512 0.5151 0.065 Uiso 1 1 calc R U . . .
H15B H 0.4373 0.2760 0.6069 0.065 Uiso 1 1 calc R U . . .
H15C H 0.4213 0.1515 0.5316 0.065 Uiso 1 1 calc R U . . .

loop_
_atom_site_aniso_label
_atom_site_aniso_U_11
_atom_site_aniso_U_22
_atom_site_aniso_U_33
_atom_site_aniso_U_23
_atom_site_aniso_U_13
_atom_site_aniso_U_12
N1 0.0292(9) 0.0306(9) 0.0381(8) -0.0020(6) -0.0115(7) -0.0126(7)
N2 0.0291(9) 0.0308(9) 0.0248(7) -0.0043(6) -0.0065(6) -0.0092(7)
N3 0.0307(9) 0.0325(9) 0.0212(7) -0.0054(6) -0.0025(6) -0.0086(7)
C1 0.0287(11) 0.0310(10) 0.0238(9) -0.0049(7) -0.0088(7) -0.0086(8)
C2 0.0283(12) 0.0432(12) 0.0370(10) -0.0079(8) -0.0082(8) -0.0105(10)
C3 0.0311(12) 0.0446(13) 0.0418(11) -0.0141(9) -0.0135(9) 0.0020(10)
C4 0.0493(14) 0.0267(10) 0.0331(10) -0.0062(7) -0.0170(9) -0.0007(10)
C5 0.0428(12) 0.0305(10) 0.0214(9) -0.0024(7) -0.0119(8) -0.0124(9)
C6 0.0606(15) 0.0347(11) 0.0280(9) 0.0018(8) -0.0147(9) -0.0226(11)
C7 0.0583(15) 0.0531(14) 0.0294(10) 0.0044(8) -0.0081(9) -0.0372(12)
C8 0.0331(12) 0.0510(13) 0.0271(9) -0.0015(8) -0.0034(8) -0.0181(10)
C9 0.0297(11) 0.0335(10) 0.0188(8) -0.0033(7) -0.0049(7) -0.0113(8)
C10 0.0302(11) 0.0306(10) 0.0185(8) -0.0029(7) -0.0078(7) -0.0111(8)
C11 0.0514(14) 0.0458(13) 0.0584(13) -0.0017(9) -0.0201(10) -0.0290(11)
C12 0.0535(14) 0.0407(12) 0.0281(10) -0.0116(8) -0.0060(9) -0.0078(10)
C13 0.0348(11) 0.0287(10) 0.0233(9) -0.0037(7) -0.0063(7) -0.0116(8)
C14 0.0411(13) 0.0614(14) 0.0321(10) -0.0060(9) -0.0136(9) -0.0150(10)
C15 0.0454(13) 0.0572(13) 0.0271(10) -0.0046(8) -0.0036(8) -0.0224(10)

loop_
_atom_type_symbol
_atom_type_description
_atom_type_scat_dispersion_real
_atom_type_scat_dispersion_imag
_atom_type_scat_source
C C 0.0033 0.0016 'International Tables Vol C Tables 4.2.6.8 and 6.1.1.4'
H H 0.0000 0.0000 'International Tables Vol C Tables 4.2.6.8 and 6.1.1.4'
N N 0.0061 0.0033 'International Tables Vol C Tables 4.2.6.8 and 6.1.1.4'

loop_
_geom_angle_atom_site_label_1
_geom_angle_atom_site_label_2
_geom_angle_atom_site_label_3
_geom_angle
_geom_angle_site_symmetry_1
_geom_angle_site_symmetry_3
_geom_angle_publ_flag
C1 N1 N2 118.27(12) . . ?
C1 N1 C11 123.40(15) . . ?
N2 N1 C11 117.11(14) . . ?
N1 N2 N3 109.52(11) . . ?
N1 N2 C13 112.05(12) . . ?
N3 N2 C13 108.54(12) . . ?
C9 N3 N2 112.27(12) . . ?
C9 N3 C12 112.54(12) . . ?
N2 N3 C12 109.42(12) . . ?
N1 C1 C2 124.04(15) . . ?
N1 C1 C10 116.26(15) . . ?
C2 C1 C10 119.61(16) . . ?
C1 C2 C3 119.74(17) . . ?
C1 C2 H2 120.1 . . ?
C3 C2 H2 120.1 . . ?
C4 C3 C2 121.86(18) . . ?
C4 C3 H3 119.1 . . ?
C2 C3 H3 119.1 . . ?
C3 C4 C5 120.31(17) . . ?
C3 C4 H4 119.8 . . ?
C5 C4 H4 119.8 . . ?
C6 C5 C4 123.65(17) . . ?
C6 C5 C10 117.69(17) . . ?
C4 C5 C10 118.60(16) . . ?
C7 C6 C5 120.96(17) . . ?
C7 C6 H6 119.5 . . ?
C5 C6 H6 119.5 . . ?
C6 C7 C8 120.97(18) . . ?
C6 C7 H7 119.5 . . ?
C8 C7 H7 119.5 . . ?
C9 C8 C7 120.00(18) . . ?
C9 C8 H8 120.0 . . ?
C7 C8 H8 120.0 . . ?
C8 C9 C10 119.88(16) . . ?
C8 C9 N3 120.65(16) . . ?
C10 C9 N3 119.47(14) . . ?
C9 C10 C5 120.47(15) . . ?
C9 C10 C1 119.59(15) . . ?
C5 C10 C1 119.79(16) . . ?
N1 C11 H11A 109.5 . . ?
N1 C11 H11B 109.5 . . ?
H11A C11 H11B 109.5 . . ?
N1 C11 H11C 109.5 . . ?
H11A C11 H11C 109.5 . . ?
H11B C11 H11C 109.5 . . ?
N3 C12 H12A 109.5 . . ?
N3 C12 H12B 109.5 . . ?
H12A C12 H12B 109.5 . . ?
N3 C12 H12C 109.5 . . ?
H12A C12 H12C 109.5 . . ?
H12B C12 H12C 109.5 . . ?
N2 C13 C15 110.19(13) . . ?
N2 C13 C14 108.61(13) . . ?
C15 C13 C14 110.65(14) . . ?
N2 C13 H13 109.1 . . ?
C15 C13 H13 109.1 . . ?
C14 C13 H13 109.1 . . ?
C13 C14 H14A 109.5 . . ?
C13 C14 H14B 109.5 . . ?
H14A C14 H14B 109.5 . . ?
C13 C14 H14C 109.5 . . ?
H14A C14 H14C 109.5 . . ?
H14B C14 H14C 109.5 . . ?
C13 C15 H15A 109.5 . . ?
C13 C15 H15B 109.5 . . ?
H15A C15 H15B 109.5 . . ?
C13 C15 H15C 109.5 . . ?
H15A C15 H15C 109.5 . . ?
H15B C15 H15C 109.5 . . ?

loop_
_geom_bond_atom_site_label_1
_geom_bond_atom_site_label_2
_geom_bond_distance
_geom_bond_site_symmetry_2
_geom_bond_publ_flag
N1 C1 1.378(2) . ?
N1 N2 1.4327(18) . ?
N1 C11 1.446(2) . ?
N2 N3 1.4426(18) . ?
N2 C13 1.4969(18) . ?
N3 C9 1.438(2) . ?
N3 C12 1.4693(19) . ?
C1 C2 1.379(2) . ?
C1 C10 1.432(2) . ?
C2 C3 1.403(2) . ?
C2 H2 0.9500 . ?
C3 C4 1.366(3) . ?
C3 H3 0.9500 . ?
C4 C5 1.414(3) . ?
C4 H4 0.9500 . ?
C5 C6 1.414(2) . ?
C5 C10 1.419(2) . ?
C6 C7 1.364(3) . ?
C6 H6 0.9500 . ?
C7 C8 1.407(3) . ?
C7 H7 0.9500 . ?
C8 C9 1.369(2) . ?
C8 H8 0.9500 . ?
C9 C10 1.413(2) . ?
C11 H11A 0.9800 . ?
C11 H11B 0.9800 . ?
C11 H11C 0.9800 . ?
C12 H12A 0.9800 . ?
C12 H12B 0.9800 . ?
C12 H12C 0.9800 . ?
C13 C15 1.512(2) . ?
C13 C14 1.515(2) . ?
C13 H13 1.0000 . ?
C14 H14A 0.9800 . ?
C14 H14B 0.9800 . ?
C14 H14C 0.9800 . ?
C15 H15A 0.9800 . ?
C15 H15B 0.9800 . ?
C15 H15C 0.9800 . ?

loop_
_geom_torsion_atom_site_label_1
_geom_torsion_atom_site_label_2
_geom_torsion_atom_site_label_3
_geom_torsion_atom_site_label_4
_geom_torsion
_geom_torsion_site_symmetry_1
_geom_torsion_site_symmetry_2
_geom_torsion_site_symmetry_3
_geom_torsion_site_symmetry_4
_geom_torsion_publ_flag
C1 N1 N2 N3 -54.56(16) . . . . ?
C11 N1 N2 N3 137.64(14) . . . . ?
C1 N1 N2 C13 65.95(17) . . . . ?
C11 N1 N2 C13 -101.86(16) . . . . ?
N1 N2 N3 C9 52.95(15) . . . . ?
C13 N2 N3 C9 -69.67(15) . . . . ?
N1 N2 N3 C12 -72.75(15) . . . . ?
C13 N2 N3 C12 164.62(13) . . . . ?
N2 N1 C1 C2 -158.13(14) . . . . ?
C11 N1 C1 C2 8.9(2) . . . . ?
N2 N1 C1 C10 25.41(19) . . . . ?
C11 N1 C1 C10 -167.60(14) . . . . ?
N1 C1 C2 C3 -179.48(14) . . . . ?
C10 C1 C2 C3 -3.1(2) . . . . ?
C1 C2 C3 C4 0.8(2) . . . . ?
C2 C3 C4 C5 1.7(2) . . . . ?
C3 C4 C5 C6 175.31(14) . . . . ?
C3 C4 C5 C10 -1.9(2) . . . . ?
C4 C5 C6 C7 -175.15(15) . . . . ?
C10 C5 C6 C7 2.1(2) . . . . ?
C5 C6 C7 C8 -0.9(2) . . . . ?
C6 C7 C8 C9 -0.2(2) . . . . ?
C7 C8 C9 C10 0.0(2) . . . . ?
C7 C8 C9 N3 179.18(13) . . . . ?
N2 N3 C9 C8 153.90(13) . . . . ?
C12 N3 C9 C8 -82.12(18) . . . . ?
N2 N3 C9 C10 -26.96(18) . . . . ?
C12 N3 C9 C10 97.02(17) . . . . ?
C8 C9 C10 C5 1.2(2) . . . . ?
N3 C9 C10 C5 -177.97(12) . . . . ?
C8 C9 C10 C1 176.76(13) . . . . ?
N3 C9 C10 C1 -2.4(2) . . . . ?
C6 C5 C10 C9 -2.2(2) . . . . ?
C4 C5 C10 C9 175.18(14) . . . . ?
C6 C5 C10 C1 -177.78(13) . . . . ?
C4 C5 C10 C1 -0.4(2) . . . . ?
N1 C1 C10 C9 3.9(2) . . . . ?
C2 C1 C10 C9 -172.70(13) . . . . ?
N1 C1 C10 C5 179.54(12) . . . . ?
C2 C1 C10 C5 2.9(2) . . . . ?
N1 N2 C13 C15 50.98(17) . . . . ?
N3 N2 C13 C15 172.05(13) . . . . ?
N1 N2 C13 C14 172.34(13) . . . . ?
N3 N2 C13 C14 -66.59(16) . . . . ?
